data_2011539
loop_
_publ_author_name
'Hosomi, Hiroyuki'
'Ohba, Shigeru'
'Ito, Yoshikatsu'

_publ_section_title
;
 Fumaric acid--<i>trans</i>-cinnamamide(1/2)
;
_journal_issue 11
_journal_name_full 'Acta Crystallographica Section C'
_journal_page_first e507
_journal_page_last e508
_journal_paper_doi 10.1107/S0108270100013007
_journal_volume 56
_journal_year 2000
_chemical_formula_iupac 'C4 H4 O4, 2C9 H9 N1 O1'
_chemical_formula_moiety 'C4 H4 O4, 2C9 H9 N1 O1'
_chemical_formula_sum 'C22 H22 N2 O6'
_chemical_formula_weight 410.43
_space_group_IT_number 14
_symmetry_cell_setting monoclinic
_symmetry_space_group_name_Hall '-P 2yn'
_symmetry_space_group_name_H-M 'P 1 21/n 1'
_cell_angle_alpha 90
_cell_angle_beta 94.057(9)
_cell_angle_gamma 90
_cell_formula_units_Z 2
_cell_length_a 11.505(2)
_cell_length_b 5.2980(10)
_cell_length_c 16.886(2)
_cell_measurement_reflns_used 25
_cell_measurement_temperature 298.0(10)
_cell_measurement_theta_max 14.9
_cell_measurement_theta_min 13.3
_cell_volume 1026.7(3)
_computing_cell_refinement
;
MSC/AFC Diffractometer Control Software
;
_computing_data_collection
;
MSC/AFC Diffractometer Control Software
(Molecular Structure Corporation, 1993)
;
_computing_data_reduction
;
TEXSAN (Molecular Structure Corporation, 1999)
;
_computing_publication_material TEXSAN
_computing_structure_refinement 'SHELXL97 (Sheldrick, 1997)'
_computing_structure_solution 'SIR92 (Altomare et al., 1994)'
_diffrn_measurement_device_type 'Rigaku AFC-7R'
_diffrn_measurement_method \q-2\q
_diffrn_radiation_type MoK\a
_diffrn_radiation_wavelength .71073
_diffrn_reflns_av_R_equivalents .007
_diffrn_reflns_limit_h_max 15
_diffrn_reflns_limit_h_min 0
_diffrn_reflns_limit_k_max 0
_diffrn_reflns_limit_k_min -7
_diffrn_reflns_limit_l_max 22
_diffrn_reflns_limit_l_min -22
_diffrn_reflns_number 2462
_diffrn_reflns_theta_max 27.5
_diffrn_reflns_theta_min 2.5
_diffrn_standards_decay_% 0
_diffrn_standards_interval_count 150
_diffrn_standards_number 3
_exptl_absorpt_coefficient_mu .097
_exptl_absorpt_correction_type none
_exptl_crystal_colour colourless
_exptl_crystal_density_diffrn 1.328
_exptl_crystal_density_method 'not measured'
_exptl_crystal_description prism
_exptl_crystal_size_max .7
_exptl_crystal_size_mid .6
_exptl_crystal_size_min .25
_refine_diff_density_max .17
_refine_diff_density_min -.15
_refine_ls_extinction_coef .016(2)
_refine_ls_extinction_method 'SHELXL97 (Sheldrick, 1997)'
_refine_ls_goodness_of_fit_ref 1.06
_refine_ls_hydrogen_treatment 'H atoms: see text'
_refine_ls_number_parameters 194
_refine_ls_number_reflns 2351
_refine_ls_R_factor_gt .038
_refine_ls_shift/su_max .001
_refine_ls_structure_factor_coef Fsqd
_refine_ls_weighting_details 'w = 1/[\s^2^(Fo^2^) + (0.0438P)^2^+0.2732P] where P = (Fo^2^+2Fc^2^)/3'
_refine_ls_weighting_scheme calc
_refine_ls_wR_factor_ref .107
_reflns_number_gt 1873
_reflns_number_total 2351
_reflns_threshold_expression I>2\s(I)
_cod_data_source_file qa0399.cif
_cod_data_source_block I
_cod_original_cell_volume 1026.6(3)
_cod_original_sg_symbol_H-M 'P 21/n'
_cod_original_formula_sum 'C22 H22 N2 O6 '
_cod_database_code 2011539
_cod_database_fobs_code 2011539

loop_
_symmetry_equiv_pos_as_xyz
x,y,z
1/2-x,1/2+y,1/2-z
-x,-y,-z
1/2+x,1/2-y,1/2+z

loop_
_atom_site_label
_atom_site_fract_x
_atom_site_fract_y
_atom_site_fract_z
_atom_site_U_iso_or_equiv
_atom_site_adp_type
_atom_site_calc_flag
_atom_site_refinement_flags
_atom_site_occupancy
_atom_site_disorder_assembly
_atom_site_disorder_group
_atom_site_type_symbol
O1 .37287(9) .1242(2) .19944(7) .0617(3) Uani d . 1.000 . . O
O2 .38800(10) .8094(3) .40520(10) .0577(4) Uani d P .921(3) . A O
O2* .387(2) .890(4) .3960(10) .0577 Uiso d P .079(3) . B O
O3 .29200(10) .4466(3) .39350(10) .0616(4) Uani d P .921(3) . A O
O3* .313(2) .504(4) .4180(10) .0615 Uiso d P .079(3) . B O
N4 .35200(10) .5418(3) .18380(10) .0636(4) Uani d . 1.000 . . N
C5 .37870(10) .5894(4) .42138(9) .0405(4) Uani d P .921(3) . A C
C5* .385(2) .694(5) .4330(10) .0405 Uiso d P .079(3) . B C
C6 .46170(10) .4436(3) .47534(9) .0401(4) Uani d P .921(3) . A C
C6* .4840(10) .612(4) .4887(10) .0401 Uiso d P .079(3) . B C
C7 .41000(10) .3411(3) .21127(9) .0454(3) Uani d . 1.000 . . C
C8 .52270(10) .3861(3) .25671(9) .0463(3) Uani d . 1.000 . . C
C9 .57150(10) .2074(3) .30237(8) .0427(3) Uani d . 1.000 . . C
C10 .68170(10) .2190(3) .35144(8) .0400(3) Uani d . 1.000 . . C
C11 .70540(10) .0326(3) .40790(10) .0552(4) Uani d . 1.000 . . C
C12 .8072(2) .0384(4) .45720(10) .0657(5) Uani d . 1.000 . . C
C13 .8867(2) .2263(4) .44890(10) .0665(5) Uani d . 1.000 . . C
C14 .86620(10) .4099(4) .39210(10) .0651(5) Uani d . 1.000 . . C
C15 .76370(10) .4076(3) .34362(9) .0524(4) Uani d . 1.000 . . C
H3 .239(2) .539(5) .3620(10) .09349(9) Uiso d P .921(3) . A H
H4A .282(2) .518(4) .1600(10) .08221(8) Uiso d . 1.000 . . H
H4B .375(2) .698(5) .1950(10) .09092(9) Uiso d . 1.000 . . H
H6 .4580(10) .262(3) .4740(10) .04677(6) Uiso d P .921(3) . A H
H8 .5550(10) .549(4) .2520(10) .06350(6) Uiso d . 1.000 . . H
H9 .5290(10) .055(3) .3040(10) .05878(6) Uiso d . 1.000 . . H
H11 .649(2) -.100(4) .4120(10) .07252(7) Uiso d . 1.000 . . H
H12 .818(2) -.094(4) .4960(10) .08459(8) Uiso d . 1.000 . . H
H13 .957(2) .232(4) .4850(10) .09171(8) Uiso d . 1.000 . . H
H14 .921(2) .542(4) .3850(10) .08002(7) Uiso d . 1.000 . . H
H15 .7500(10) .539(3) .3040(10) .06406(6) Uiso d . 1.000 . . H

loop_
_atom_site_aniso_label
_atom_site_aniso_U_11
_atom_site_aniso_U_22
_atom_site_aniso_U_33
_atom_site_aniso_U_12
_atom_site_aniso_U_13
_atom_site_aniso_U_23
O1 .0488(6) .0455(6) .0863(8) -.0004(5) -.0277(5) -.0001(5)
O2 .0542(7) .0440(9) .0715(9) -.0091(7) -.0198(6) .0123(8)
O3 .0532(7) .0426(7) .0830(10) -.0047(5) -.0342(7) .0049(6)
N4 .0531(8) .0480(8) .0860(10) .0080(6) -.0236(7) .0032(7)
C5 .0357(7) .0394(8) .0451(8) -.0001(7) -.0064(6) -.0008(7)
C6 .0364(7) .0361(8) .0469(8) -.0018(6) -.0043(6) .0016(6)
C7 .0395(7) .0426(7) .0526(8) .0032(6) -.0069(6) .0002(6)
C8 .0398(7) .0409(7) .0565(8) -.0015(6) -.0081(6) .0003(6)
C9 .0362(6) .0408(7) .0505(7) -.0014(5) -.0022(5) -.0006(6)
C10 .0353(6) .0421(7) .0419(6) .0035(5) -.0015(5) -.0014(5)
C11 .0488(8) .0539(9) .0616(9) .0003(7) -.0050(7) .0122(7)
C12 .0613(10) .0720(10) .0617(10) .0106(9) -.0140(8) .0167(9)
C13 .0498(9) .0780(10) .0690(10) .0080(8) -.0214(8) -.0048(9)
C14 .0454(8) .0700(10) .0770(10) -.0126(8) -.0133(8) .0019(9)
C15 .0451(8) .0535(9) .0572(9) -.0056(6) -.0067(6) .0093(7)

loop_
_atom_type_symbol
_atom_type_description
_atom_type_scat_dispersion_real
_atom_type_scat_dispersion_imag
_atom_type_scat_source
C C .003 .002
;International Tables for Crystallography
(1992, Vol. C)
;
H H .000 .000
;International Tables for Crystallography
(1992, Vol. C)
;
N N .006 .003
;International Tables for Crystallography
(1992, Vol. C)
;
O O .011 .006
;International Tables for Crystallography
(1992, Vol. C)
;

loop_
_geom_angle_atom_site_label_1
_geom_angle_atom_site_label_2
_geom_angle_atom_site_label_3
_geom_angle_site_symmetry_1
_geom_angle_site_symmetry_2
_geom_angle_site_symmetry_3
_geom_angle
_geom_angle_publ_flag
C5 O3 H3 1_555 1_555 1_555 110.0(10) no
C7 N4 H4A 1_555 1_555 1_555 117.0(10) no
C7 N4 H4B 1_555 1_555 1_555 122.0(10) no
H4A N4 H4B 1_555 1_555 1_555 118.0(10) no
O2 C5 O3 1_555 1_555 1_555 123.7(2) no
O2 C5 C6 1_555 1_555 1_555 125.3(2) no
O3 C5 C6 1_555 1_555 1_555 111.0(2) no
O2* C5* O3* 1_555 1_555 1_555 126(2) no
O2* C5* C6* 1_555 1_555 1_555 122(2) no
O3* C5* C6* 1_555 1_555 1_555 109.0(10) no
C5 C6 C6 1_555 1_555 3_666 121.6(2) no
C5 C6 H6 1_555 1_555 1_555 118.5(9) no
C6 C6 H6 3_666 1_555 1_555 119.9(9) no
C5* C6* C6* 1_555 1_555 3_666 129(2) no
O1 C7 N4 1_555 1_555 1_555 122.00(10) no
O1 C7 C8 1_555 1_555 1_555 120.90(10) no
N4 C7 C8 1_555 1_555 1_555 117.10(10) no
C7 C8 C9 1_555 1_555 1_555 120.60(10) no
C7 C8 H8 1_555 1_555 1_555 115.0(10) no
C9 C8 H8 1_555 1_555 1_555 123.0(10) no
C8 C9 C10 1_555 1_555 1_555 127.90(10) no
C8 C9 H9 1_555 1_555 1_555 115.5(10) no
C10 C9 H9 1_555 1_555 1_555 116.5(10) no
C9 C10 C11 1_555 1_555 1_555 118.60(10) no
C9 C10 C15 1_555 1_555 1_555 122.90(10) no
C11 C10 C15 1_555 1_555 1_555 118.50(10) no
C10 C11 C12 1_555 1_555 1_555 120.9(2) no
C10 C11 H11 1_555 1_555 1_555 118.0(10) no
C12 C11 H11 1_555 1_555 1_555 120.0(10) no
C11 C12 C13 1_555 1_555 1_555 119.8(2) no
C11 C12 H12 1_555 1_555 1_555 117.0(10) no
C13 C12 H12 1_555 1_555 1_555 122.0(10) no
C12 C13 C14 1_555 1_555 1_555 120.3(2) no
C12 C13 H13 1_555 1_555 1_555 119.0(10) no
C14 C13 H13 1_555 1_555 1_555 120.0(10) no
C13 C14 C15 1_555 1_555 1_555 120.2(2) no
C13 C14 H14 1_555 1_555 1_555 121.0(10) no
C15 C14 H14 1_555 1_555 1_555 117.0(10) no
C10 C15 C14 1_555 1_555 1_555 120.40(10) no
C10 C15 H15 1_555 1_555 1_555 120.4(10) no
C14 C15 H15 1_555 1_555 1_555 119.3(10) no

loop_
_geom_bond_atom_site_label_1
_geom_bond_atom_site_label_2
_geom_bond_site_symmetry_1
_geom_bond_site_symmetry_2
_geom_bond_distance
_geom_bond_publ_flag
O1 C7 . . 1.237(2) yes
O2 C5 . . 1.203(3) yes
O2* C5* . . 1.21(3) no
O3 C5 . . 1.312(2) yes
O3 H3 . . .923(2) no
O3* C5* . . 1.32(3) no
N4 C7 . . 1.322(2) yes
N4 H4A . . .88(2) no
N4 H4B . . .89(2) no
C5 C6 . . 1.489(2) yes
C5* C6* . . 1.50(2) no
C6 C6 . 3_666 1.314(3) yes
C6 H6 . . .96(2) no
C6* C6* . 3_666 1.29(4) yes
C7 C8 . . 1.479(2) yes
C8 C9 . . 1.321(2) yes
C8 H8 . . .94(2) no
C9 C10 . . 1.465(2) no
C9 H9 . . .94(2) no
C10 C11 . . 1.387(2) no
C10 C15 . . 1.387(2) no
C11 C12 . . 1.388(2) no
C11 H11 . . .96(2) no
C12 C13 . . 1.367(3) no
C12 H12 . . .96(2) no
C13 C14 . . 1.374(3) no
C13 H13 . . .97(2) no
C14 C15 . . 1.388(2) no
C14 H14 . . .96(2) no
C15 H15 . . .97(2) no

loop_
_geom_hbond_atom_site_label_D
_geom_hbond_atom_site_label_H
_geom_hbond_atom_site_label_A
_geom_hbond_site_symmetry_A
_geom_hbond_distance_DH
_geom_hbond_distance_HA
_geom_hbond_distance_DA
_geom_hbond_angle_DHA
O3 H3 O1 2_555 .93(2) 1.65(2) 2.555(2) 163(2)
N4 H4A O2 2_545 .88(2) 2.44(2) 3.288(2) 161(2)
N4 H4A O2* 2_545 .88(2) 2.21(3) 3.08(2) 171(2)
N4 H4B O1 1_565 .89(2) 2.26(2) 3.105(2) 160(2)
